data_2234062
loop_
_publ_author_name
'Liu, Xue-hong'
'Zhao, Li-min'
'Liu, Feng-shou'

_publ_section_title
;
 Dichlorido{2-[(2,6-dimethylphenyl)iminomethyl]pyridine-\k^2^<i>N</i>,<i>N</i>'}zinc
;
_journal_coeditor_code ZJ2055
_journal_issue 3
_journal_name_full 'Acta Crystallographica Section E'
_journal_page_first m311
_journal_paper_doi 10.1107/S1600536812006204
_journal_volume 68
_journal_year 2012
_chemical_formula_iupac '[Zn Cl2 (C14 H14 N2)]'
_chemical_formula_moiety 'C14 H14 Cl2 N2 Zn'
_chemical_formula_sum 'C14 H14 Cl2 N2 Zn'
_chemical_formula_weight 346.54
_chemical_name_systematic
;
Dichlorido{2-[(2,6-dimethylphenyl)iminomethyl]pyridine-
\k^2^<i>N</i>,<i>N</i>'}zinc
;
_space_group_IT_number 14
_symmetry_cell_setting monoclinic
_symmetry_space_group_name_Hall '-P 2ybc'
_symmetry_space_group_name_H-M 'P 1 21/c 1'
_atom_sites_solution_hydrogens geom
_atom_sites_solution_primary direct
_atom_sites_solution_secondary difmap
_audit_creation_method SHELXL97
_cell_angle_alpha 90.00
_cell_angle_beta 105.770(3)
_cell_angle_gamma 90.00
_cell_formula_units_Z 4
_cell_length_a 14.360(4)
_cell_length_b 8.222(2)
_cell_length_c 13.176(4)
_cell_measurement_reflns_used 2535
_cell_measurement_temperature 296(2)
_cell_measurement_theta_max 25.34
_cell_measurement_theta_min 2.88
_cell_volume 1497.1(7)
_computing_cell_refinement 'SAINT-Plus (Bruker, 2001)'
_computing_data_collection 'APEX2 (Bruker, 2001)'
_computing_data_reduction 'SAINT-Plus (Bruker, 2001)'
_computing_molecular_graphics 'SHELXTL (Sheldrick, 2008)'
_computing_publication_material 'SHELXTL (Sheldrick, 2008)'
_computing_structure_refinement 'SHELXL97 (Sheldrick, 2008)'
_computing_structure_solution 'SHELXS97 (Sheldrick, 2008)'
_diffrn_ambient_temperature 296(2)
_diffrn_measured_fraction_theta_full 0.997
_diffrn_measured_fraction_theta_max 0.997
_diffrn_measurement_device_type 'Bruker APEXII CCD'
_diffrn_measurement_method '\f and \w'
_diffrn_radiation_monochromator graphite
_diffrn_radiation_source 'fine-focus sealed tube'
_diffrn_radiation_type MoK\a
_diffrn_radiation_wavelength 0.71073
_diffrn_reflns_av_R_equivalents 0.0273
_diffrn_reflns_av_sigmaI/netI 0.0325
_diffrn_reflns_limit_h_max 17
_diffrn_reflns_limit_h_min -16
_diffrn_reflns_limit_k_max 9
_diffrn_reflns_limit_k_min -8
_diffrn_reflns_limit_l_max 15
_diffrn_reflns_limit_l_min -15
_diffrn_reflns_number 7309
_diffrn_reflns_theta_full 25.01
_diffrn_reflns_theta_max 25.01
_diffrn_reflns_theta_min 2.88
_diffrn_standards_decay_% 0
_diffrn_standards_interval_count 150
_diffrn_standards_number 0
_exptl_absorpt_coefficient_mu 1.984
_exptl_absorpt_correction_T_max 0.3823
_exptl_absorpt_correction_T_min 0.2998
_exptl_absorpt_correction_type multi-scan
_exptl_absorpt_process_details '(SADABS; Bruker, 2001)'
_exptl_crystal_colour yellow
_exptl_crystal_density_diffrn 1.538
_exptl_crystal_density_method 'not measured'
_exptl_crystal_description block
_exptl_crystal_F_000 704
_exptl_crystal_size_max 0.80
_exptl_crystal_size_mid 0.60
_exptl_crystal_size_min 0.60
_refine_diff_density_max 0.341
_refine_diff_density_min -0.340
_refine_ls_extinction_method none
_refine_ls_goodness_of_fit_ref 1.012
_refine_ls_hydrogen_treatment constr
_refine_ls_matrix_type full
_refine_ls_number_parameters 174
_refine_ls_number_reflns 2620
_refine_ls_number_restraints 0
_refine_ls_restrained_S_all 1.012
_refine_ls_R_factor_all 0.0430
_refine_ls_R_factor_gt 0.0298
_refine_ls_shift/su_max 0.002
_refine_ls_shift/su_mean 0.000
_refine_ls_structure_factor_coef Fsqd
_refine_ls_weighting_details 'calc w = 1/[\s^2^(Fo^2^)+(0.0267P)^2^+0.7932P] where P=(Fo^2^+2Fc^2^)/3'
_refine_ls_weighting_scheme calc
_refine_ls_wR_factor_gt 0.0636
_refine_ls_wR_factor_ref 0.0705
_reflns_number_gt 2099
_reflns_number_total 2620
_reflns_threshold_expression I>2\s(I)
_cod_data_source_file zj2055.cif
_cod_data_source_block I
_cod_original_cell_volume 1497.0(7)
_cod_original_sg_symbol_H-M 'P 21/c'
_cod_database_code 2234062
_cod_database_fobs_code 2234062

loop_
_symmetry_equiv_pos_as_xyz
'x, y, z'
'-x, y+1/2, -z+1/2'
'-x, -y, -z'
'x, -y-1/2, z-1/2'

loop_
_atom_site_type_symbol
_atom_site_label
_atom_site_fract_x
_atom_site_fract_y
_atom_site_fract_z
_atom_site_U_iso_or_equiv
_atom_site_adp_type
_atom_site_calc_flag
_atom_site_refinement_flags
_atom_site_occupancy
_atom_site_symmetry_multiplicity
Zn Zn1 0.30152(2) 0.11718(4) 0.46883(3) 0.03949(12) Uani d . 1 1
C C1 0.50567(19) 0.2130(4) 0.6054(2) 0.0479(7) Uani d . 1 1
H H1 0.5253 0.1072 0.5970 0.058 Uiso calc R 1 1
C C2 0.5729(2) 0.3225(4) 0.6611(3) 0.0543(8) Uani d . 1 1
H H2 0.6364 0.2901 0.6916 0.065 Uiso calc R 1 1
C C3 0.5449(2) 0.4803(4) 0.6712(2) 0.0526(8) Uani d . 1 1
H H3 0.5897 0.5568 0.7066 0.063 Uiso calc R 1 1
C C4 0.4498(2) 0.5235(4) 0.6283(2) 0.0458(7) Uani d . 1 1
H H4 0.4291 0.6294 0.6344 0.055 Uiso calc R 1 1
C C5 0.38552(19) 0.4066(3) 0.5760(2) 0.0354(6) Uani d . 1 1
C C6 0.28131(19) 0.4390(3) 0.5312(2) 0.0365(6) Uani d . 1 1
H H6 0.2565 0.5420 0.5373 0.044 Uiso calc R 1 1
C C7 0.12475(18) 0.3613(3) 0.4352(2) 0.0347(6) Uani d . 1 1
C C8 0.05578(19) 0.2822(3) 0.4741(2) 0.0384(7) Uani d . 1 1
C C9 -0.0408(2) 0.3138(4) 0.4244(3) 0.0489(8) Uani d . 1 1
H H9 -0.0886 0.2641 0.4490 0.059 Uiso calc R 1 1
C C10 -0.0669(2) 0.4178(4) 0.3393(3) 0.0545(9) Uani d . 1 1
H H10 -0.1320 0.4373 0.3069 0.065 Uiso calc R 1 1
C C11 0.0025(2) 0.4922(4) 0.3023(2) 0.0490(8) Uani d . 1 1
H H11 -0.0163 0.5613 0.2445 0.059 Uiso calc R 1 1
C C12 0.10028(19) 0.4669(3) 0.3492(2) 0.0394(7) Uani d . 1 1
C C13 0.1757(2) 0.5507(4) 0.3071(2) 0.0546(8) Uani d . 1 1
H H13A 0.2012 0.6425 0.3508 0.082 Uiso calc R 1 1
H H13B 0.1466 0.5870 0.2363 0.082 Uiso calc R 1 1
H H13C 0.2270 0.4759 0.3073 0.082 Uiso calc R 1 1
C C14 0.0848(2) 0.1719(4) 0.5686(3) 0.0541(8) Uani d . 1 1
H H14A 0.1171 0.0778 0.5514 0.081 Uiso calc R 1 1
H H14B 0.0282 0.1386 0.5885 0.081 Uiso calc R 1 1
H H14C 0.1278 0.2290 0.6261 0.081 Uiso calc R 1 1
Cl Cl1 0.28638(6) -0.11449(9) 0.54595(8) 0.0664(3) Uani d . 1 1
Cl Cl2 0.31417(6) 0.11215(10) 0.30514(6) 0.0610(2) Uani d . 1 1
N N1 0.41315(14) 0.2537(3) 0.56299(17) 0.0372(5) Uani d . 1 1
N N2 0.22550(14) 0.3265(2) 0.48443(16) 0.0319(5) Uani d . 1 1

loop_
_atom_site_aniso_label
_atom_site_aniso_U_11
_atom_site_aniso_U_22
_atom_site_aniso_U_33
_atom_site_aniso_U_12
_atom_site_aniso_U_13
_atom_site_aniso_U_23
Zn1 0.03867(19) 0.02821(18) 0.0486(2) 0.00313(14) 0.00686(15) -0.00420(15)
C1 0.0391(16) 0.0441(18) 0.058(2) 0.0072(14) 0.0085(14) 0.0018(15)
C2 0.0352(16) 0.062(2) 0.060(2) -0.0025(15) 0.0026(15) 0.0056(17)
C3 0.0437(18) 0.055(2) 0.054(2) -0.0138(15) 0.0047(15) -0.0060(16)
C4 0.0460(17) 0.0403(17) 0.0492(19) -0.0061(14) 0.0099(14) -0.0073(14)
C5 0.0373(14) 0.0338(15) 0.0341(15) -0.0008(12) 0.0080(12) 0.0007(12)
C6 0.0402(15) 0.0283(14) 0.0409(16) 0.0049(12) 0.0106(13) -0.0023(12)
C7 0.0337(14) 0.0268(14) 0.0408(16) 0.0025(11) 0.0055(12) -0.0067(12)
C8 0.0415(16) 0.0264(14) 0.0473(17) -0.0014(12) 0.0121(13) -0.0112(12)
C9 0.0374(16) 0.0419(17) 0.069(2) -0.0048(14) 0.0172(15) -0.0166(16)
C10 0.0353(16) 0.053(2) 0.066(2) 0.0099(15) -0.0012(15) -0.0161(17)
C11 0.0480(18) 0.0470(18) 0.0459(19) 0.0127(15) 0.0023(15) -0.0020(14)
C12 0.0409(15) 0.0358(15) 0.0393(17) 0.0070(13) 0.0072(13) -0.0034(13)
C13 0.0586(19) 0.0528(19) 0.052(2) 0.0047(16) 0.0135(16) 0.0106(16)
C14 0.0572(19) 0.0446(17) 0.066(2) -0.0003(15) 0.0270(17) 0.0063(16)
Cl1 0.0729(6) 0.0314(4) 0.0953(7) 0.0023(4) 0.0236(5) 0.0090(4)
Cl2 0.0668(5) 0.0669(5) 0.0487(5) 0.0093(4) 0.0148(4) -0.0096(4)
N1 0.0327(12) 0.0325(12) 0.0436(14) 0.0044(10) 0.0057(10) 0.0014(10)
N2 0.0330(11) 0.0275(11) 0.0346(12) 0.0026(10) 0.0082(10) -0.0005(10)

loop_
_atom_type_symbol
_atom_type_description
_atom_type_scat_dispersion_real
_atom_type_scat_dispersion_imag
_atom_type_scat_source
C C 0.0033 0.0016 'International Tables Vol C Tables 4.2.6.8 and 6.1.1.4'
H H 0.0000 0.0000 'International Tables Vol C Tables 4.2.6.8 and 6.1.1.4'
N N 0.0061 0.0033 'International Tables Vol C Tables 4.2.6.8 and 6.1.1.4'
Zn Zn 0.2839 1.4301 'International Tables Vol C Tables 4.2.6.8 and 6.1.1.4'
Cl Cl 0.1484 0.1585 'International Tables Vol C Tables 4.2.6.8 and 6.1.1.4'

loop_
_geom_angle_atom_site_label_1
_geom_angle_atom_site_label_2
_geom_angle_atom_site_label_3
_geom_angle
N1 Zn1 N2 80.43(8)
N1 Zn1 Cl1 110.53(7)
N2 Zn1 Cl1 123.47(7)
N1 Zn1 Cl2 109.80(7)
N2 Zn1 Cl2 107.24(6)
Cl1 Zn1 Cl2 118.63(4)
N1 C1 C2 122.1(3)
N1 C1 H1 118.9
C2 C1 H1 118.9
C3 C2 C1 119.2(3)
C3 C2 H2 120.4
C1 C2 H2 120.4
C2 C3 C4 119.2(3)
C2 C3 H3 120.4
C4 C3 H3 120.4
C3 C4 C5 118.7(3)
C3 C4 H4 120.7
C5 C4 H4 120.7
N1 C5 C4 122.3(2)
N1 C5 C6 114.9(2)
C4 C5 C6 122.8(2)
N2 C6 C5 120.0(2)
N2 C6 H6 120.0
C5 C6 H6 120.0
C8 C7 C12 122.8(2)
C8 C7 N2 117.9(2)
C12 C7 N2 119.3(2)
C9 C8 C7 117.3(3)
C9 C8 C14 121.3(3)
C7 C8 C14 121.4(2)
C10 C9 C8 121.1(3)
C10 C9 H9 119.5
C8 C9 H9 119.5
C11 C10 C9 120.2(3)
C11 C10 H10 119.9
C9 C10 H10 119.9
C10 C11 C12 121.4(3)
C10 C11 H11 119.3
C12 C11 H11 119.3
C11 C12 C7 117.1(3)
C11 C12 C13 120.5(3)
C7 C12 C13 122.4(2)
C12 C13 H13A 109.5
C12 C13 H13B 109.5
H13A C13 H13B 109.5
C12 C13 H13C 109.5
H13A C13 H13C 109.5
H13B C13 H13C 109.5
C8 C14 H14A 109.5
C8 C14 H14B 109.5
H14A C14 H14B 109.5
C8 C14 H14C 109.5
H14A C14 H14C 109.5
H14B C14 H14C 109.5
C1 N1 C5 118.4(2)
C1 N1 Zn1 129.37(19)
C5 N1 Zn1 112.12(16)
C6 N2 C7 119.8(2)
C6 N2 Zn1 111.88(17)
C7 N2 Zn1 127.51(16)

loop_
_geom_bond_atom_site_label_1
_geom_bond_atom_site_label_2
_geom_bond_distance
Zn1 N1 2.071(2)
Zn1 N2 2.078(2)
Zn1 Cl1 2.1972(10)
Zn1 Cl2 2.2135(11)
C1 N1 1.336(3)
C1 C2 1.377(4)
C1 H1 0.9300
C2 C3 1.375(4)
C2 H2 0.9300
C3 C4 1.376(4)
C3 H3 0.9300
C4 C5 1.379(4)
C4 H4 0.9300
C5 N1 1.343(3)
C5 C6 1.476(4)
C6 N2 1.269(3)
C6 H6 0.9300
C7 C8 1.394(4)
C7 C12 1.394(4)
C7 N2 1.444(3)
C8 C9 1.387(4)
C8 C14 1.504(4)
C9 C10 1.379(4)
C9 H9 0.9300
C10 C11 1.367(4)
C10 H10 0.9300
C11 C12 1.388(4)
C11 H11 0.9300
C12 C13 1.511(4)
C13 H13A 0.9600
C13 H13B 0.9600
C13 H13C 0.9600
C14 H14A 0.9600
C14 H14B 0.9600
C14 H14C 0.9600

loop_
_geom_hbond_atom_site_label_D
_geom_hbond_atom_site_label_H
_geom_hbond_atom_site_label_A
_geom_hbond_site_symmetry_A
_geom_hbond_distance_DH
_geom_hbond_distance_HA
_geom_hbond_distance_DA
_geom_hbond_angle_DHA
C4 H4 Cl1 1_565 0.93 2.95 3.762(3) 146.9
C6 H6 Cl1 1_565 0.93 2.85 3.675(3) 147.9
C1 H1 Cl2 3_656 0.93 2.93 3.684(3) 138.6
